data_2229113
loop_
_publ_author_name
'Jasinski, Jerry P.'
'Pek, Albert E.'
'Nayak, Prakash S.'
'Narayana, B.'
'Yathirajan, H. S.'

_publ_section_title
;
 1-(10<i>H</i>-Phenothiazin-2-yl)ethanone
;
_journal_coeditor_code IS2662
_journal_issue 2
_journal_name_full 'Acta Crystallographica Section E'
_journal_page_first o430
_journal_page_last o431
_journal_paper_doi 10.1107/S1600536811001851
_journal_volume 67
_journal_year 2011
_chemical_formula_iupac 'C14 H11 N O S'
_chemical_formula_moiety 'C14 H11 N O S'
_chemical_formula_sum 'C14 H11 N O S'
_chemical_formula_weight 241.30
_chemical_name_systematic
;
1-(10<i>H</i>-Phenothiazin-2-yl)ethanone
;
_space_group_IT_number 14
_symmetry_cell_setting monoclinic
_symmetry_space_group_name_Hall '-P 2ybc'
_symmetry_space_group_name_H-M 'P 1 21/c 1'
_atom_sites_solution_hydrogens geom
_atom_sites_solution_primary direct
_atom_sites_solution_secondary difmap
_cell_angle_alpha 90.00
_cell_angle_beta 114.494(2)
_cell_angle_gamma 90.00
_cell_formula_units_Z 4
_cell_length_a 14.3445(18)
_cell_length_b 5.5425(7)
_cell_length_c 15.694(2)
_cell_measurement_reflns_used 2781
_cell_measurement_temperature 100
_cell_measurement_theta_max 30.58
_cell_measurement_theta_min 2.62
_cell_volume 1135.5(2)
_computing_cell_refinement 'SAINT (Bruker, 2008)'
_computing_data_collection 'APEX2 (Bruker, 2008)'
_computing_data_reduction 'SAINT (Bruker, 2008)'
_computing_molecular_graphics 'SHELXTL (Sheldrick, 2008)'
_computing_publication_material 'SHELXTL (Sheldrick, 2008)'
_computing_structure_refinement 'SHELXTL (Sheldrick, 2008)'
_computing_structure_solution 'SHELXS97 (Sheldrick, 2008)'
_diffrn_ambient_temperature 100
_diffrn_measured_fraction_theta_full 0.995
_diffrn_measured_fraction_theta_max 0.904
_diffrn_measurement_device_type 'Bruker APEXII CCD'
_diffrn_measurement_method \w
_diffrn_radiation_monochromator graphite
_diffrn_radiation_source 'fine-focus sealed tube'
_diffrn_radiation_type MoK\a
_diffrn_radiation_wavelength 0.71073
_diffrn_reflns_av_R_equivalents 0.0250
_diffrn_reflns_av_sigmaI/netI 0.0327
_diffrn_reflns_limit_h_max 18
_diffrn_reflns_limit_h_min -20
_diffrn_reflns_limit_k_max 7
_diffrn_reflns_limit_k_min -8
_diffrn_reflns_limit_l_max 22
_diffrn_reflns_limit_l_min -21
_diffrn_reflns_number 8194
_diffrn_reflns_theta_full 25.00
_diffrn_reflns_theta_max 31.22
_diffrn_reflns_theta_min 1.56
_exptl_absorpt_coefficient_mu 0.265
_exptl_absorpt_correction_T_max 0.9740
_exptl_absorpt_correction_T_min 0.8680
_exptl_absorpt_correction_type multi-scan
_exptl_absorpt_process_details '(<i>SADABS</i>; Bruker, 2008)'
_exptl_crystal_colour orange
_exptl_crystal_density_diffrn 1.412
_exptl_crystal_density_method 'not measured'
_exptl_crystal_description plate
_exptl_crystal_F_000 504
_exptl_crystal_size_max 0.55
_exptl_crystal_size_mid 0.55
_exptl_crystal_size_min 0.10
_refine_diff_density_max 0.493
_refine_diff_density_min -0.294
_refine_ls_goodness_of_fit_ref 1.044
_refine_ls_hydrogen_treatment mixed
_refine_ls_matrix_type full
_refine_ls_number_parameters 159
_refine_ls_number_reflns 3331
_refine_ls_number_restraints 0
_refine_ls_restrained_S_all 1.044
_refine_ls_R_factor_all 0.0484
_refine_ls_R_factor_gt 0.0383
_refine_ls_shift/su_max 0.000
_refine_ls_shift/su_mean 0.000
_refine_ls_structure_factor_coef Fsqd
_refine_ls_weighting_details 'calc w=1/[\s^2^(Fo^2^)+(0.0553P)^2^+0.4353P] where P=(Fo^2^+2Fc^2^)/3'
_refine_ls_weighting_scheme calc
_refine_ls_wR_factor_gt 0.0981
_refine_ls_wR_factor_ref 0.1079
_reflns_number_gt 2828
_reflns_number_total 3331
_reflns_threshold_expression I>2sigma(I)
_cod_data_source_file is2662.cif
_cod_data_source_block I
_cod_original_cell_volume 1135.4(2)
_cod_original_sg_symbol_H-M 'P 21/c'
_cod_database_code 2229113
_cod_database_fobs_code 2229113

loop_
_symmetry_equiv_pos_as_xyz
'x, y, z'
'-x, y+1/2, -z+1/2'
'-x, -y, -z'
'x, -y-1/2, z-1/2'

loop_
_atom_site_type_symbol
_atom_site_label
_atom_site_fract_x
_atom_site_fract_y
_atom_site_fract_z
_atom_site_U_iso_or_equiv
_atom_site_adp_type
_atom_site_calc_flag
_atom_site_refinement_flags
_atom_site_occupancy
_atom_site_disorder_assembly
_atom_site_disorder_group
S S1 0.26560(3) 0.41617(6) 0.15897(2) 0.01761(10) Uani d . 1 . .
O O1 0.65447(8) 0.81327(19) 0.54988(7) 0.0213(2) Uani d . 1 . .
N N1 0.30331(9) 0.8588(2) 0.28579(8) 0.0165(2) Uani d . 1 . .
C C11 0.55267(10) 0.5672(2) 0.42245(9) 0.0140(2) Uani d . 1 . .
C C8 0.37282(10) 0.4732(2) 0.26461(9) 0.0139(2) Uani d . 1 . .
C C12 0.47152(10) 0.7316(2) 0.39393(9) 0.0143(2) Uani d . 1 . .
H H11 0.4778 0.8723 0.4282 0.017 Uiso calc R 1 . .
C C13 0.64777(10) 0.6258(2) 0.50679(9) 0.0158(3) Uani d . 1 . .
C C5 0.17254(10) 0.5996(2) 0.17352(9) 0.0158(3) Uani d . 1 . .
C C7 0.38142(10) 0.6876(2) 0.31481(9) 0.0137(2) Uani d . 1 . .
C C10 0.54264(10) 0.3531(2) 0.37268(9) 0.0148(2) Uani d . 1 . .
H H9 0.5960 0.2420 0.3918 0.018 Uiso calc R 1 . .
C C6 0.20076(10) 0.8030(2) 0.23161(9) 0.0154(2) Uani d . 1 . .
C C14 0.73624(11) 0.4520(3) 0.53624(10) 0.0212(3) Uani d . 1 . .
H H13A 0.7645 0.4522 0.4905 0.032 Uiso calc R 1 . .
H H13B 0.7127 0.2927 0.5412 0.032 Uiso calc R 1 . .
H H13C 0.7879 0.5003 0.5959 0.032 Uiso calc R 1 . .
C C2 0.02171(11) 0.9054(3) 0.17891(11) 0.0228(3) Uani d . 1 . .
H H2 -0.0286 1.0098 0.1799 0.027 Uiso calc R 1 . .
C C4 0.06974(11) 0.5477(3) 0.12089(10) 0.0201(3) Uani d . 1 . .
H H4 0.0514 0.4087 0.0845 0.024 Uiso calc R 1 . .
C C1 0.12425(11) 0.9539(3) 0.23424(10) 0.0199(3) Uani d . 1 . .
H H1 0.1420 1.0881 0.2733 0.024 Uiso calc R 1 . .
C C3 -0.00598(11) 0.7028(3) 0.12236(10) 0.0231(3) Uani d . 1 . .
H H3 -0.0747 0.6703 0.0856 0.028 Uiso calc R 1 . .
C C9 0.45264(10) 0.3070(2) 0.29454(9) 0.0150(2) Uani d . 1 . .
H H14 0.4456 0.1634 0.2618 0.018 Uiso calc R 1 . .
H H15 0.3129(13) 0.971(3) 0.3234(12) 0.018(4) Uiso d . 1 . .

loop_
_atom_site_aniso_label
_atom_site_aniso_U_11
_atom_site_aniso_U_22
_atom_site_aniso_U_33
_atom_site_aniso_U_12
_atom_site_aniso_U_13
_atom_site_aniso_U_23
S1 0.01602(18) 0.01739(18) 0.01652(17) -0.00026(12) 0.00384(13) -0.00450(11)
O1 0.0212(5) 0.0192(5) 0.0192(5) -0.0004(4) 0.0041(4) -0.0037(4)
N1 0.0149(5) 0.0108(5) 0.0202(5) 0.0003(4) 0.0036(4) -0.0024(4)
C11 0.0145(6) 0.0128(6) 0.0148(5) -0.0002(4) 0.0061(5) 0.0008(4)
C8 0.0137(6) 0.0131(6) 0.0150(5) -0.0022(4) 0.0059(5) -0.0003(4)
C12 0.0162(6) 0.0112(6) 0.0156(6) -0.0004(4) 0.0067(5) -0.0008(4)
C13 0.0159(6) 0.0159(6) 0.0160(6) -0.0009(5) 0.0070(5) 0.0015(5)
C5 0.0155(6) 0.0153(6) 0.0150(6) 0.0007(5) 0.0045(5) 0.0019(4)
C7 0.0147(6) 0.0113(6) 0.0155(6) -0.0003(5) 0.0065(5) 0.0012(4)
C10 0.0150(6) 0.0124(6) 0.0177(6) 0.0014(5) 0.0074(5) 0.0012(5)
C6 0.0147(6) 0.0142(6) 0.0154(6) -0.0003(5) 0.0042(5) 0.0018(4)
C14 0.0158(7) 0.0205(7) 0.0233(7) 0.0024(5) 0.0041(6) 0.0005(5)
C2 0.0164(7) 0.0238(7) 0.0252(7) 0.0043(5) 0.0055(6) -0.0004(5)
C4 0.0189(7) 0.0203(7) 0.0177(6) -0.0022(5) 0.0043(5) -0.0019(5)
C1 0.0181(7) 0.0179(7) 0.0219(6) 0.0019(5) 0.0063(6) -0.0020(5)
C3 0.0141(6) 0.0273(8) 0.0225(7) -0.0005(5) 0.0022(5) -0.0011(6)
C9 0.0175(6) 0.0104(6) 0.0190(6) -0.0007(5) 0.0096(5) -0.0015(4)

loop_
_atom_type_symbol
_atom_type_description
_atom_type_scat_dispersion_real
_atom_type_scat_dispersion_imag
_atom_type_scat_source
C C 0.0033 0.0016 'International Tables Vol C Tables 4.2.6.8 and 6.1.1.4'
H H 0.0000 0.0000 'International Tables Vol C Tables 4.2.6.8 and 6.1.1.4'
N N 0.0061 0.0033 'International Tables Vol C Tables 4.2.6.8 and 6.1.1.4'
O O 0.0106 0.0060 'International Tables Vol C Tables 4.2.6.8 and 6.1.1.4'
S S 0.1246 0.1234 'International Tables Vol C Tables 4.2.6.8 and 6.1.1.4'

loop_
_geom_angle_atom_site_label_1
_geom_angle_atom_site_label_2
_geom_angle_atom_site_label_3
_geom_angle_site_symmetry_1
_geom_angle_site_symmetry_3
_geom_angle
_geom_angle_publ_flag
C8 S1 C5 . . 100.77(6) ?
C7 N1 C6 . . 123.39(11) ?
C7 N1 H15 . . 113.9(12) ?
C6 N1 H15 . . 115.0(12) ?
C10 C11 C12 . . 119.76(12) ?
C10 C11 C13 . . 121.79(12) ?
C12 C11 C13 . . 118.44(11) ?
C9 C8 C7 . . 120.20(12) ?
C9 C8 S1 . . 118.33(10) ?
C7 C8 S1 . . 121.34(10) ?
C7 C12 C11 . . 120.84(12) ?
C7 C12 H11 . . 119.6 ?
C11 C12 H11 . . 119.6 ?
O1 C13 C11 . . 120.67(12) ?
O1 C13 C14 . . 120.76(12) ?
C11 C13 C14 . . 118.55(12) ?
C4 C5 C6 . . 120.19(12) ?
C4 C5 S1 . . 118.48(10) ?
C6 C5 S1 . . 121.18(10) ?
N1 C7 C12 . . 119.68(11) ?
N1 C7 C8 . . 121.47(12) ?
C12 C7 C8 . . 118.83(12) ?
C9 C10 C11 . . 119.62(12) ?
C9 C10 H9 . . 120.2 ?
C11 C10 H9 . . 120.2 ?
C1 C6 N1 . . 119.56(12) ?
C1 C6 C5 . . 118.93(12) ?
N1 C6 C5 . . 121.51(12) ?
C13 C14 H13A . . 109.5 ?
C13 C14 H13B . . 109.5 ?
H13A C14 H13B . . 109.5 ?
C13 C14 H13C . . 109.5 ?
H13A C14 H13C . . 109.5 ?
H13B C14 H13C . . 109.5 ?
C3 C2 C1 . . 120.39(13) ?
C3 C2 H2 . . 119.8 ?
C1 C2 H2 . . 119.8 ?
C5 C4 C3 . . 120.36(13) ?
C5 C4 H4 . . 119.8 ?
C3 C4 H4 . . 119.8 ?
C2 C1 C6 . . 120.52(13) ?
C2 C1 H1 . . 119.7 ?
C6 C1 H1 . . 119.7 ?
C2 C3 C4 . . 119.54(13) ?
C2 C3 H3 . . 120.2 ?
C4 C3 H3 . . 120.2 ?
C10 C9 C8 . . 120.71(12) ?
C10 C9 H14 . . 119.6 ?
C8 C9 H14 . . 119.6 ?

loop_
_geom_bond_atom_site_label_1
_geom_bond_atom_site_label_2
_geom_bond_site_symmetry_2
_geom_bond_distance
_geom_bond_publ_flag
S1 C8 . 1.7606(13) ?
S1 C5 . 1.7664(14) ?
O1 C13 . 1.2216(16) ?
N1 C7 . 1.3930(16) ?
N1 C6 . 1.3948(17) ?
N1 H15 . 0.829(18) ?
C11 C10 . 1.3946(18) ?
C11 C12 . 1.3980(18) ?
C11 C13 . 1.4903(18) ?
C8 C9 . 1.3908(18) ?
C8 C7 . 1.4026(18) ?
C12 C7 . 1.3932(18) ?
C12 H11 . 0.9300 ?
C13 C14 . 1.5051(19) ?
C5 C4 . 1.3891(19) ?
C5 C6 . 1.4003(18) ?
C10 C9 . 1.3868(18) ?
C10 H9 . 0.9300 ?
C6 C1 . 1.3939(18) ?
C14 H13A . 0.9600 ?
C14 H13B . 0.9600 ?
C14 H13C . 0.9600 ?
C2 C3 . 1.384(2) ?
C2 C1 . 1.390(2) ?
C2 H2 . 0.9300 ?
C4 C3 . 1.393(2) ?
C4 H4 . 0.9300 ?
C1 H1 . 0.9300 ?
C3 H3 . 0.9300 ?
C9 H14 . 0.9300 ?

loop_
_geom_hbond_atom_site_label_D
_geom_hbond_atom_site_label_H
_geom_hbond_atom_site_label_A
_geom_hbond_site_symmetry_A
_geom_hbond_distance_DH
_geom_hbond_distance_HA
_geom_hbond_distance_DA
_geom_hbond_angle_DHA
N1 H15 O1 3_676 0.829(18) 2.198(18) 3.0042(15) 164.3(17)
C9 H14 Cg3 2_645 0.93 2.64 3.306(7) 130

loop_
_geom_torsion_atom_site_label_1
_geom_torsion_atom_site_label_2
_geom_torsion_atom_site_label_3
_geom_torsion_atom_site_label_4
_geom_torsion_site_symmetry_1
_geom_torsion_site_symmetry_2
_geom_torsion_site_symmetry_3
_geom_torsion_site_symmetry_4
_geom_torsion
_geom_torsion_publ_flag
C5 S1 C8 C9 . . . . 159.37(10) ?
C5 S1 C8 C7 . . . . -24.72(12) ?
C10 C11 C12 C7 . . . . -1.68(18) ?
C13 C11 C12 C7 . . . . 179.06(11) ?
C10 C11 C13 O1 . . . . -179.23(12) ?
C12 C11 C13 O1 . . . . 0.02(18) ?
C10 C11 C13 C14 . . . . 2.26(18) ?
C12 C11 C13 C14 . . . . -178.50(12) ?
C8 S1 C5 C4 . . . . -158.90(11) ?
C8 S1 C5 C6 . . . . 25.55(12) ?
C6 N1 C7 C12 . . . . -156.23(12) ?
C6 N1 C7 C8 . . . . 25.55(19) ?
C11 C12 C7 N1 . . . . -177.47(11) ?
C11 C12 C7 C8 . . . . 0.80(18) ?
C9 C8 C7 N1 . . . . 179.12(11) ?
S1 C8 C7 N1 . . . . 3.28(17) ?
C9 C8 C7 C12 . . . . 0.89(18) ?
S1 C8 C7 C12 . . . . -174.95(9) ?
C12 C11 C10 C9 . . . . 0.86(18) ?
C13 C11 C10 C9 . . . . -179.90(11) ?
C7 N1 C6 C1 . . . . 156.10(12) ?
C7 N1 C6 C5 . . . . -24.60(19) ?
C4 C5 C6 C1 . . . . -1.17(19) ?
S1 C5 C6 C1 . . . . 174.31(10) ?
C4 C5 C6 N1 . . . . 179.53(13) ?
S1 C5 C6 N1 . . . . -5.00(18) ?
C6 C5 C4 C3 . . . . 2.7(2) ?
S1 C5 C4 C3 . . . . -172.88(11) ?
C3 C2 C1 C6 . . . . 1.8(2) ?
N1 C6 C1 C2 . . . . 178.23(13) ?
C5 C6 C1 C2 . . . . -1.1(2) ?
C1 C2 C3 C4 . . . . -0.3(2) ?
C5 C4 C3 C2 . . . . -2.0(2) ?
C11 C10 C9 C8 . . . . 0.82(19) ?
C7 C8 C9 C10 . . . . -1.71(19) ?
S1 C8 C9 C10 . . . . 174.25(10) ?

loop_
_cod_related_entry_id
_cod_related_entry_database
_cod_related_entry_code
1 ChemSpider 73197
